data_2209431
loop_
_publ_author_name
'Qing-Bin Li'
'Wei-Chun Yang'
'Yong-Jun Han'
'Xiao-Jun Zhao'

_publ_section_title
;
 11<i>H</i>-Dibenzo[<i>b</i>,<i>e</i>]azepin-6(5<i>H</i>)-one
;
_journal_coeditor_code BV2019
_journal_issue 7
_journal_name_full 'Acta Crystallographica Section E'
_journal_page_first o3021
_journal_page_last o3022
_journal_paper_doi 10.1107/S1600536806021957
_journal_volume 62
_journal_year 2006
_chemical_formula_iupac 'C14 H11 N O'
_chemical_formula_moiety 'C14 H11 N O'
_chemical_formula_sum 'C14 H11 N O'
_chemical_formula_weight 209.24
_chemical_name_systematic
;
11H-Dibenzo[b,e]azepin-6(5H)-one
;
_space_group_IT_number 2
_symmetry_cell_setting triclinic
_symmetry_space_group_name_Hall '-P 1'
_symmetry_space_group_name_H-M 'P -1'
_atom_sites_solution_hydrogens geom
_atom_sites_solution_primary direct
_atom_sites_solution_secondary difmap
_audit_creation_method SHELXL-97
_cell_angle_alpha 76.495(3)
_cell_angle_beta 83.689(3)
_cell_angle_gamma 78.879(3)
_cell_formula_units_Z 2
_cell_length_a 5.7993(14)
_cell_length_b 8.539(2)
_cell_length_c 11.319(3)
_cell_measurement_reflns_used 1528
_cell_measurement_temperature 298(2)
_cell_measurement_theta_max 22.43
_cell_measurement_theta_min 2.42
_cell_volume 533.5(2)
_computing_cell_refinement 'SAINT (Bruker, 1999)'
_computing_data_collection 'SMART (Bruker, 1998)'
_computing_data_reduction SAINT
_computing_molecular_graphics 'SHELXTL (Bruker, 1999)'
_computing_publication_material SHELXTL
_computing_structure_refinement 'SHELXL97 (Sheldrick, 1997)'
_computing_structure_solution 'SHELXS97 (Sheldrick, 1997)'
_diffrn_ambient_temperature 293(2)
_diffrn_measured_fraction_theta_full 0.984
_diffrn_measured_fraction_theta_max 0.984
_diffrn_measurement_device_type 'Bruker SMART CCD area-detector'
_diffrn_measurement_method '\f and \w'
_diffrn_radiation_monochromator graphite
_diffrn_radiation_source 'fine-focus sealed tube'
_diffrn_radiation_type MoK\a
_diffrn_radiation_wavelength 0.71073
_diffrn_reflns_av_R_equivalents 0.0130
_diffrn_reflns_av_sigmaI/netI 0.0254
_diffrn_reflns_limit_h_max 6
_diffrn_reflns_limit_h_min -5
_diffrn_reflns_limit_k_max 10
_diffrn_reflns_limit_k_min -8
_diffrn_reflns_limit_l_max 13
_diffrn_reflns_limit_l_min -13
_diffrn_reflns_number 2695
_diffrn_reflns_theta_full 25.01
_diffrn_reflns_theta_max 25.01
_diffrn_reflns_theta_min 1.85
_diffrn_standards_decay_% 0
_diffrn_standards_number 0
_exptl_absorpt_coefficient_mu 0.082
_exptl_absorpt_correction_T_max 0.9885
_exptl_absorpt_correction_T_min 0.9638
_exptl_absorpt_correction_type multi-scan
_exptl_absorpt_process_details '(SADABS; Sheldrick, 1996)'
_exptl_crystal_colour colorless
_exptl_crystal_density_diffrn 1.302
_exptl_crystal_density_method 'not measured'
_exptl_crystal_description block
_exptl_crystal_F_000 220
_exptl_crystal_size_max 0.45
_exptl_crystal_size_mid 0.24
_exptl_crystal_size_min 0.14
_refine_diff_density_max 0.219
_refine_diff_density_min -0.228
_refine_ls_extinction_method none
_refine_ls_goodness_of_fit_ref 1.050
_refine_ls_hydrogen_treatment constr
_refine_ls_matrix_type full
_refine_ls_number_parameters 145
_refine_ls_number_reflns 1844
_refine_ls_number_restraints 0
_refine_ls_restrained_S_all 1.050
_refine_ls_R_factor_all 0.0519
_refine_ls_R_factor_gt 0.0423
_refine_ls_shift/su_max 0.000
_refine_ls_shift/su_mean 0.000
_refine_ls_structure_factor_coef Fsqd
_refine_ls_weighting_details 'calc w=1/[\s^2^(Fo^2^)+(0.0458P)^2^+0.1164P] where P=(Fo^2^+2Fc^2^)/3'
_refine_ls_weighting_scheme calc
_refine_ls_wR_factor_gt 0.1007
_refine_ls_wR_factor_ref 0.1065
_reflns_number_gt 1517
_reflns_number_total 1844
_reflns_threshold_expression I>2\s(I)
_cod_data_source_file bv2019.cif
_cod_data_source_block I
_cod_depositor_comments
;
The following automatic conversions were performed:
'_symmetry_cell_setting' value 'Triclinic' changed to 'triclinic'
according to '/home/saulius/struct/CIF-dictionaries/cif_core.dic'
dictionary named 'cif_core.dic' version 2.4.1 from 2010-06-29.

Automatic conversion script
Id: cif_fix_enum 1527 2010-12-29 10:47:43Z saulius 

The following automatic conversions were performed:

'_symmetry_cell_setting' value 'Triclinic' changed to 'triclinic'
according to /home/saulius/struct/CIF-dictionaries/cif_core.dic
dictionary named 'cif_core.dic' version 2.4.1 from 2010-06-29.

Automatic conversion script
Id: cif_fix_values 1715 2011-07-08 13:25:40Z adriana 
;
_cod_original_cell_volume 533.6(2)
_cod_database_code 2209431
_cod_database_fobs_code 2209431

loop_
_symmetry_equiv_pos_as_xyz
'x, y, z'
'-x, -y, -z'

loop_
_atom_site_type_symbol
_atom_site_label
_atom_site_fract_x
_atom_site_fract_y
_atom_site_fract_z
_atom_site_U_iso_or_equiv
_atom_site_adp_type
_atom_site_calc_flag
_atom_site_refinement_flags
_atom_site_occupancy
O O1 0.4120(2) 0.84199(13) 0.60689(11) 0.0569(4) Uani d . 1
N N1 0.2356(2) 1.10219(15) 0.58941(11) 0.0412(3) Uani d . 1
H H1A 0.2949 1.1195 0.5155 0.049 Uiso calc R 1
C C1 -0.2029(4) 0.8971(2) 0.90876(18) 0.0621(5) Uani d . 1
H H1B -0.3568 0.9424 0.9296 0.074 Uiso calc R 1
C C2 -0.0873(4) 0.7677(3) 0.98953(19) 0.0741(6) Uani d . 1
H H2A -0.1621 0.7273 1.0644 0.089 Uiso calc R 1
C C3 0.1388(4) 0.6978(2) 0.95982(18) 0.0695(6) Uani d . 1
H H3A 0.2175 0.6098 1.0141 0.083 Uiso calc R 1
C C4 0.2479(3) 0.7588(2) 0.84933(16) 0.0536(5) Uani d . 1
H H4A 0.4003 0.7103 0.8288 0.064 Uiso calc R 1
C C5 0.1342(3) 0.89201(18) 0.76760(14) 0.0408(4) Uani d . 1
C C6 -0.0963(3) 0.9624(2) 0.79674(15) 0.0443(4) Uani d . 1
C C7 -0.2251(3) 1.1049(2) 0.70983(17) 0.0499(4) Uani d . 1
H H7A -0.2316 1.0744 0.6331 0.060 Uiso calc R 1
H H7B -0.3855 1.1325 0.7429 0.060 Uiso calc R 1
C C8 -0.1063(3) 1.25158(19) 0.68782(14) 0.0405(4) Uani d . 1
C C9 -0.2114(3) 1.3955(2) 0.72269(16) 0.0500(4) Uani d . 1
H H9A -0.3615 1.4026 0.7617 0.060 Uiso calc R 1
C C10 -0.0979(3) 1.5283(2) 0.70072(17) 0.0553(5) Uani d . 1
H H10A -0.1710 1.6235 0.7253 0.066 Uiso calc R 1
C C11 0.1240(3) 1.5194(2) 0.64230(16) 0.0513(5) Uani d . 1
H H11A 0.2009 1.6088 0.6271 0.062 Uiso calc R 1
C C12 0.2314(3) 1.37806(19) 0.60653(15) 0.0438(4) Uani d . 1
H H12A 0.3803 1.3725 0.5662 0.053 Uiso calc R 1
C C13 0.1186(3) 1.24418(18) 0.63042(13) 0.0378(4) Uani d . 1
C C14 0.2669(3) 0.94480(19) 0.64947(14) 0.0399(4) Uani d . 1

loop_
_atom_site_aniso_label
_atom_site_aniso_U_11
_atom_site_aniso_U_22
_atom_site_aniso_U_33
_atom_site_aniso_U_12
_atom_site_aniso_U_13
_atom_site_aniso_U_23
O1 0.0624(8) 0.0399(7) 0.0634(8) -0.0077(6) 0.0222(6) -0.0145(6)
N1 0.0466(8) 0.0392(7) 0.0370(7) -0.0085(6) 0.0068(6) -0.0104(6)
C1 0.0604(12) 0.0682(13) 0.0596(12) -0.0212(10) 0.0205(10) -0.0210(10)
C2 0.0975(17) 0.0733(14) 0.0476(11) -0.0281(13) 0.0210(11) -0.0067(11)
C3 0.0944(17) 0.0596(13) 0.0479(11) -0.0143(11) -0.0005(11) 0.0002(9)
C4 0.0582(11) 0.0491(10) 0.0520(11) -0.0087(8) 0.0004(9) -0.0106(8)
C5 0.0469(9) 0.0388(9) 0.0401(9) -0.0136(7) 0.0024(7) -0.0128(7)
C6 0.0460(10) 0.0480(10) 0.0451(9) -0.0185(7) 0.0056(7) -0.0178(8)
C7 0.0349(9) 0.0610(11) 0.0570(11) -0.0109(8) 0.0010(8) -0.0192(9)
C8 0.0372(9) 0.0459(9) 0.0387(8) -0.0043(7) -0.0063(7) -0.0105(7)
C9 0.0431(10) 0.0543(11) 0.0508(10) 0.0028(8) -0.0028(8) -0.0170(8)
C10 0.0638(12) 0.0440(10) 0.0582(11) 0.0047(9) -0.0099(9) -0.0199(8)
C11 0.0619(12) 0.0383(9) 0.0548(11) -0.0094(8) -0.0109(9) -0.0085(8)
C12 0.0438(9) 0.0412(9) 0.0453(9) -0.0081(7) -0.0036(7) -0.0066(7)
C13 0.0409(9) 0.0376(8) 0.0346(8) -0.0044(7) -0.0045(7) -0.0086(6)
C14 0.0391(9) 0.0386(9) 0.0445(9) -0.0106(7) 0.0040(7) -0.0144(7)

loop_
_atom_type_symbol
_atom_type_description
_atom_type_scat_dispersion_real
_atom_type_scat_dispersion_imag
_atom_type_scat_source
C C 0.0033 0.0016 'International Tables Vol C Tables 4.2.6.8 and 6.1.1.4'
H H 0.0000 0.0000 'International Tables Vol C Tables 4.2.6.8 and 6.1.1.4'
N N 0.0061 0.0033 'International Tables Vol C Tables 4.2.6.8 and 6.1.1.4'
O O 0.0106 0.0060 'International Tables Vol C Tables 4.2.6.8 and 6.1.1.4'

loop_
_geom_angle_atom_site_label_1
_geom_angle_atom_site_label_2
_geom_angle_atom_site_label_3
_geom_angle
_geom_angle_publ_flag
C14 N1 C13 129.40(13) yes
C14 N1 H1A 115.3 ?
C13 N1 H1A 115.3 ?
C2 C1 C6 121.80(18) ?
C2 C1 H1B 119.1 ?
C6 C1 H1B 119.1 ?
C3 C2 C1 119.97(18) ?
C3 C2 H2A 120.0 ?
C1 C2 H2A 120.0 ?
C2 C3 C4 119.53(19) ?
C2 C3 H3A 120.2 ?
C4 C3 H3A 120.2 ?
C3 C4 C5 121.06(18) ?
C3 C4 H4A 119.5 ?
C5 C4 H4A 119.5 ?
C4 C5 C6 119.66(15) ?
C4 C5 C14 116.39(14) ?
C6 C5 C14 123.86(15) ?
C1 C6 C5 117.96(17) ?
C1 C6 C7 121.05(16) ?
C5 C6 C7 120.99(14) ?
C8 C7 C6 111.39(14) yes
C8 C7 H7A 109.4 ?
C6 C7 H7A 109.4 ?
C8 C7 H7B 109.4 ?
C6 C7 H7B 109.4 ?
H7A C7 H7B 108.0 ?
C9 C8 C13 118.01(15) ?
C9 C8 C7 122.79(15) ?
C13 C8 C7 119.20(14) ?
C10 C9 C8 121.38(17) ?
C10 C9 H9A 119.3 ?
C8 C9 H9A 119.3 ?
C11 C10 C9 119.80(16) ?
C11 C10 H10A 120.1 ?
C9 C10 H10A 120.1 ?
C12 C11 C10 119.84(17) ?
C12 C11 H11A 120.1 ?
C10 C11 H11A 120.1 ?
C11 C12 C13 120.22(16) ?
C11 C12 H12A 119.9 ?
C13 C12 H12A 119.9 ?
C12 C13 C8 120.72(14) ?
C12 C13 N1 117.94(14) ?
C8 C13 N1 121.27(14) ?
O1 C14 N1 119.54(14) ?
O1 C14 C5 119.20(14) ?
N1 C14 C5 121.25(13) ?

loop_
_geom_bond_atom_site_label_1
_geom_bond_atom_site_label_2
_geom_bond_distance
_geom_bond_publ_flag
O1 C14 1.2389(18) yes
N1 C14 1.344(2) yes
N1 C13 1.4218(19) yes
N1 H1A 0.8600 ?
C1 C2 1.373(3) ?
C1 C6 1.390(2) ?
C1 H1B 0.9300 ?
C2 C3 1.372(3) ?
C2 H2A 0.9300 ?
C3 C4 1.373(3) ?
C3 H3A 0.9300 ?
C4 C5 1.392(2) ?
C4 H4A 0.9300 ?
C5 C6 1.394(2) ?
C5 C14 1.486(2) yes
C6 C7 1.503(2) ?
C7 C8 1.502(2) yes
C7 H7A 0.9700 ?
C7 H7B 0.9700 ?
C8 C9 1.386(2) ?
C8 C13 1.389(2) ?
C9 C10 1.378(3) ?
C9 H9A 0.9300 ?
C10 C11 1.378(3) ?
C10 H10A 0.9300 ?
C11 C12 1.375(2) ?
C11 H11A 0.9300 ?
C12 C13 1.383(2) ?
C12 H12A 0.9300 ?

loop_
_geom_hbond_atom_site_label_D
_geom_hbond_atom_site_label_H
_geom_hbond_atom_site_label_A
_geom_hbond_site_symmetry_A
_geom_hbond_distance_DH
_geom_hbond_distance_HA
_geom_hbond_distance_DA
_geom_hbond_angle_DHA
N1 H1A O1 2_676 0.86 2.10 2.8677(17) 148.7
C11 H11A O1 1_565 0.93 2.49 3.413(2) 174.7

loop_
_geom_torsion_atom_site_label_1
_geom_torsion_atom_site_label_2
_geom_torsion_atom_site_label_3
_geom_torsion_atom_site_label_4
_geom_torsion
_geom_torsion_publ_flag
C6 C1 C2 C3 -0.9(3) ?
C1 C2 C3 C4 0.3(3) ?
C2 C3 C4 C5 0.9(3) ?
C3 C4 C5 C6 -1.6(3) ?
C3 C4 C5 C14 -178.44(16) ?
C2 C1 C6 C5 0.2(3) ?
C2 C1 C6 C7 -179.57(18) ?
C4 C5 C6 C1 1.0(2) ?
C14 C5 C6 C1 177.61(15) ?
C4 C5 C6 C7 -179.21(16) ?
C14 C5 C6 C7 -2.6(2) ?
C1 C6 C7 C8 116.95(18) ?
C5 C6 C7 C8 -62.8(2) ?
C6 C7 C8 C9 -115.20(17) ?
C6 C7 C8 C13 64.66(19) ?
C13 C8 C9 C10 0.4(2) ?
C7 C8 C9 C10 -179.74(16) ?
C8 C9 C10 C11 0.4(3) ?
C9 C10 C11 C12 -0.2(3) ?
C10 C11 C12 C13 -0.8(2) ?
C11 C12 C13 C8 1.7(2) ?
C11 C12 C13 N1 178.81(14) ?
C9 C8 C13 C12 -1.4(2) ?
C7 C8 C13 C12 178.70(15) ?
C9 C8 C13 N1 -178.48(14) ?
C7 C8 C13 N1 1.7(2) ?
C14 N1 C13 C12 133.16(17) ?
C14 N1 C13 C8 -49.7(2) ?
C13 N1 C14 O1 -165.92(15) ?
C13 N1 C14 C5 12.8(2) yes
C4 C5 C14 O1 29.4(2) ?
C6 C5 C14 O1 -147.22(16) ?
C4 C5 C14 N1 -149.24(16) ?
C6 C5 C14 N1 34.1(2) ?

loop_
_cod_related_entry_id
_cod_related_entry_database
_cod_related_entry_code
1 ChemSpider 252598
